data_1557588
loop_
_publ_author_name
'Gorbitz, Carl Henrik'
'Husdal, Johanne'

_publ_section_title
;
 Cocrystallizing Agents for Amino Acids. I. The Crystal Structure of
 L-Glutamic Acid.2-Methylimidazole
;
_journal_name_full 'Acta Chemica Scandinavica'
_journal_page_first 796
_journal_page_last 801
_journal_paper_doi 10.3891/acta.chem.scand.50-0796
_journal_volume 50
_journal_year 1996
_chemical_formula_sum 'C9 H15.5 N3 O4.25'
_chemical_formula_weight 233.74
_chemical_name_common
;
L-Glutamic Acid.2-Methylimidazole
;
_space_group_IT_number 5
_space_group_name_Hall 'C 2y'
_space_group_name_H-M_alt 'C 1 2 1'
_symmetry_cell_setting monoclinic
_symmetry_Int_Tables_number 5
_symmetry_space_group_name_Hall 'C 2y'
_symmetry_space_group_name_H-M 'C 1 2 1'
_cell_angle_alpha 90.
_cell_angle_beta 131.39(2)
_cell_angle_gamma 90.
_cell_formula_units_Z 8
_cell_length_a 19.487(6)
_cell_length_b 7.935(3)
_cell_length_c 20.351(5)
_cell_volume 2360.9(15)
_diffrn_ambient_temperature 120
_diffrn_radiation_probe x-ray
_diffrn_radiation_type MoK\a
_diffrn_radiation_wavelength 0.71069
_exptl_absorpt_coefficient_mu 0.102
_exptl_crystal_density_diffrn 1.315
_refine_ls_goodness_of_fit_ref 1.045
_refine_ls_number_parameters 391
_refine_ls_number_reflns 4578
_refine_ls_R_factor_gt 0.046
_refine_ls_wR_factor_ref 0.124
_cod_data_source_file Acta-Chem-Scand-1996-50-796.cif
_cod_data_source_block 1
_cod_original_cell_volume 2361(1)
_cod_original_sg_symbol_H-M 'C 2'
_cod_database_code 1557588

loop_
_space_group_symop_id
_space_group_symop_operation_xyz
1 x,y,z
2 -x,y,-z
3 1/2+x,1/2+y,z
4 1/2-x,1/2+y,-z

loop_
_atom_site_label
_atom_site_type_symbol
_atom_site_thermal_displace_type
_atom_site_fract_x
_atom_site_fract_y
_atom_site_fract_z
_atom_site_occupancy
_atom_site_U_iso_or_equiv
_atom_site_calc_flag
_atom_site_refinement_flags
_atom_site_disorder_assembly
_atom_site_disorder_group
N1D1 N Uiso 0.1112(3) 0.6564(6) 0.1713(3) 0.500 0.0330(10) . . . .
N1D2 N Uiso 0.2503(5) 0.6995(15) 0.2287(5) 0.500 0.029(2) . . . .
N3D1 N Uiso 0.1032(3) 0.7207(7) 0.1502(3) 0.500 0.0310(10) . . . .
N3D2 N Uiso 0.2478(5) 0.7375(16) 0.2206(5) 0.500 0.032(2) . . . .
C2D1 C Uiso 0.1914(4) 0.725(2) 0.2407(5) 0.500 0.026(2) . . . .
O1A O Uiso 0.57043(8) 0.5872(2) 0.21318(8) 1.000 0.0290(10) . . . .
C4D1 C Uiso 0.2052(3) 0.6341(11) 0.1470(3) 0.500 0.049(2) . . . .
O2A O Uiso 0.58172(9) 0.6513(3) 0.11433(9) 1.000 0.0440(10) . . . .
C5D1 C Uiso 0.1186(3) 0.6043(11) 0.1116(3) 0.500 0.056(2) . . . .
O3A O Uiso 0.44091(9) 1.1987(2) 0.10817(11) 1.000 0.0330(10) . . . .
C6D1 C Uiso 0.2168(8) 0.774(2) 0.3233(6) 0.500 0.046(3) . . . .
O4A O Uiso 0.29770(8) 1.1102(2) 0.02104(9) 1.000 0.0310(10) . . . .
C2D2 C Uiso 0.1871(6) 0.720(3) 0.2308(6) 0.500 0.036(2) . . . .
C4D2 C Uiso 0.2024(4) 0.7271(9) 0.1325(4) 0.500 0.0420(10) . . . .
C5D2 C Uiso 0.1134(3) 0.7157(9) 0.0898(3) 0.500 0.0410(10) . . . .
C6D2 C Uiso 0.2047(9) 0.748(2) 0.3117(6) 0.500 0.049(2) . . . .
N1A N Uiso 0.39009(9) 0.5254(2) 0.09327(10) 1.000 0.0200(10) . . . .
C1A C Uiso 0.53719(10) 0.6150(2) 0.13710(10) 1.000 0.0220(10) . . . .
O1B O Uiso 0.43160(8) 0.6369(2) 0.25130(8) 1.000 0.0310(10) . . . .
C2A C Uiso 0.43224(9) 0.6143(2) 0.06275(9) 1.000 0.0180(10) . . . .
O2B O Uiso 0.42440(8) 0.7760(2) 0.34195(9) 1.000 0.0320(10) . . . .
C3A C Uiso 0.39521(10) 0.7933(2) 0.03321(10) 1.000 0.0210(10) . . . .
O3B O Uiso 0.56366(8) 1.3182(2) 0.40347(10) 1.000 0.0300(10) . . . .
C4A C Uiso 0.4168(2) 0.9044(2) 0.10607(12) 1.000 0.0340(10) . . . .
O4B O Uiso 0.70620(8) 1.2265(2) 0.48618(9) 1.000 0.0320(10) . . . .
C5A C Uiso 0.38152(11) 1.0834(2) 0.07552(11) 1.000 0.0210(10) . . . .
N1B N Uiso 0.61661(8) 0.6041(2) 0.37549(9) 1.000 0.0190(10) . . . .
C1B C Uiso 0.46737(9) 0.7083(2) 0.32143(10) 1.000 0.0210(10) . . . .
C2B C Uiso 0.57167(9) 0.7277(2) 0.39111(10) 1.000 0.0180(10) . . . .
C3B C Uiso 0.60021(11) 0.9085(2) 0.39182(11) 1.000 0.0200(10) . . . .
C4B C Uiso 0.59150(13) 1.0282(2) 0.44478(13) 1.000 0.0260(10) . . . .
C5B C Uiso 0.62345(10) 1.2034(2) 0.44594(10) 1.000 0.0200(10) . . . .
N1C N Uiso 0.39305(10) 0.2976(3) 0.34429(10) 1.000 0.0300(10) . . . .
N3C N Uiso 0.25011(10) 0.2263(3) 0.25510(11) 1.000 0.0330(10) . . . .
O1E O Uiso 0.50000 0.6337(4) 0.50000 1.000 0.0550(10) . . . .
C2C C Uiso 0.32610(11) 0.2284(3) 0.26669(11) 1.000 0.0300(10) . . . .
C4C C Uiso 0.26979(13) 0.2968(4) 0.32762(14) 1.000 0.0360(10) . . . .
C5C C Uiso 0.35942(14) 0.3407(3) 0.38403(14) 1.000 0.0350(10) . . . .
C6C C Uiso 0.3354(2) 0.1606(5) 0.2049(2) 1.000 0.0560(10) . . . .

loop_
_atom_type_symbol
_atom_type_description
_atom_type_scat_dispersion_real
_atom_type_scat_dispersion_imag
_atom_type_scat_source
C C 0.0033 0.0016 ' International Tables Vol C Tables 4.2.6.8 and 6.1.1.4'
N N 0.0061 0.0033 ' International Tables Vol C Tables 4.2.6.8 and 6.1.1.4'
O O 0.0106 0.0060 ' International Tables Vol C Tables 4.2.6.8 and 6.1.1.4'

loop_
_geom_angle_atom_site_label_1
_geom_angle_atom_site_label_2
_geom_angle_atom_site_label_3
_geom_angle
_geom_angle_site_symmetry_1
_geom_angle_site_symmetry_2
_geom_angle_site_symmetry_3
_geom_angle_publ_flag
N3D1 N1D1 C2D1 88.8(9) . . . yes
N3D1 N1D1 C5D1 76.1(9) . . . yes
N3D1 N1D1 C2D2 86.1(12) . . . yes
N3D1 N1D1 C5D2 43.3(8) . . . yes
C2D1 N1D1 C5D1 108.7(7) . . . yes
C2D1 N1D1 C2D2 5.5(7) . . . yes
C2D1 N1D1 C5D2 98.4(6) . . . yes
C5D1 N1D1 C2D2 103.3(8) . . . yes
C5D1 N1D1 C5D2 33.2(4) . . . yes
C2D2 N1D1 C5D2 93.2(8) . . . yes
N3D2 N1D2 C2D1 95(3) . . . yes
N3D2 N1D2 C4D1 89(2) . . . yes
N3D2 N1D2 C2D2 94(3) . . . yes
N3D2 N1D2 C4D2 58(2) . . . yes
C2D1 N1D2 C4D1 109.9(9) . . . yes
C2D1 N1D2 C2D2 6.6(6) . . . yes
C2D1 N1D2 C4D2 110.0(8) . . . yes
C4D1 N1D2 C2D2 103.4(9) . . . yes
C4D1 N1D2 C4D2 30.7(5) . . . yes
C2D2 N1D2 C4D2 103.9(8) . . . yes
N1D1 N3D1 C2D1 66.4(9) . . . yes
N1D1 N3D1 C5D1 77.9(8) . . . yes
N1D1 N3D1 C2D2 66.7(12) . . . yes
N1D1 N3D1 C5D2 118.8(10) . . . yes
C2D1 N3D1 C5D1 102.5(7) . . . yes
C2D1 N3D1 C2D2 4.5(7) . . . yes
C2D1 N3D1 C5D2 112.5(7) . . . yes
C5D1 N3D1 C2D2 98.4(9) . . . yes
C5D1 N3D1 C5D2 41.2(5) . . . yes
C2D2 N3D1 C5D2 108.2(8) . . . yes
N1D2 N3D2 C2D1 71(3) . . . yes
N1D2 N3D2 C4D1 78(2) . . . yes
N1D2 N3D2 C2D2 72(3) . . . yes
N1D2 N3D2 C4D2 110(2) . . . yes
C2D1 N3D2 C4D1 104.2(9) . . . yes
C2D1 N3D2 C2D2 6.2(6) . . . yes
C2D1 N3D2 C4D2 114.9(9) . . . yes
C4D1 N3D2 C2D2 98.4(10) . . . yes
C4D1 N3D2 C4D2 32.7(5) . . . yes
C2D2 N3D2 C4D2 108.8(9) . . . yes
N1D1 C2D1 N1D2 106.8(9) . . . yes
N1D1 C2D1 N3D1 24.8(3) . . . yes
N1D1 C2D1 N3D2 108.2(8) . . . yes
N1D1 C2D1 C6D1 126.3(10) . . . yes
N1D1 C2D1 C2D2 47(7) . . . yes
N1D1 C2D1 C6D2 117.5(11) . . . yes
N1D2 C2D1 N3D1 101.6(7) . . . yes
N1D2 C2D1 N3D2 13.6(7) . . . yes
N1D2 C2D1 C6D1 125.0(10) . . . yes
N1D2 C2D1 C2D2 63(6) . . . yes
N1D2 C2D1 C6D2 131.2(11) . . . yes
N3D1 C2D1 N3D2 97.4(6) . . . yes
N3D1 C2D1 C6D1 132.5(10) . . . yes
N3D1 C2D1 C2D2 40(6) . . . yes
N3D1 C2D1 C6D2 127.2(11) . . . yes
N3D2 C2D1 C6D1 125.6(10) . . . yes
N3D2 C2D1 C2D2 62(6) . . . yes
N3D2 C2D1 C6D2 133.8(11) . . . yes
C6D1 C2D1 C2D2 172(8) . . . no
C6D1 C2D1 C6D2 9.9(10) . . . no
C2D2 C2D1 C6D2 165(7) . . . no
N1D2 C4D1 N3D2 13.7(7) . . . yes
N1D2 C4D1 C5D1 106.7(7) . . . yes
N1D2 C4D1 C4D2 85.9(9) . . . yes
N1D2 C4D1 C5D2 105.0(7) . . . yes
N3D2 C4D1 C5D1 108.8(7) . . . yes
N3D2 C4D1 C4D2 72.3(8) . . . yes
N3D2 C4D1 C5D2 97.9(7) . . . yes
C5D1 C4D1 C4D2 102.3(10) . . . no
C5D1 C4D1 C5D2 39.3(5) . . . no
C4D2 C4D1 C5D2 63.1(8) . . . no
N1D1 C5D1 N3D1 26.0(3) . . . yes
N1D1 C5D1 C4D1 107.5(5) . . . yes
N1D1 C5D1 C4D2 104.5(5) . . . yes
N1D1 C5D1 C5D2 95.2(7) . . . yes
N3D1 C5D1 C4D1 104.3(6) . . . yes
N3D1 C5D1 C4D2 90.5(6) . . . yes
N3D1 C5D1 C5D2 69.5(7) . . . yes
C4D1 C5D1 C4D2 26.8(5) . . . no
C4D1 C5D1 C5D2 78.4(7) . . . no
C4D2 C5D1 C5D2 51.7(6) . . . no
C2D1 C6D1 C6D2 52(4) . . . no
C2D2 C6D1 C6D2 52(4) . . . no
N1D1 C2D2 N1D2 118.1(13) . . . yes
N1D1 C2D2 N3D1 27.2(4) . . . yes
N1D1 C2D2 N3D2 119.8(11) . . . yes
N1D1 C2D2 C2D1 128(7) . . . yes
N1D1 C2D2 C6D1 121.4(12) . . . yes
N1D1 C2D2 C6D2 113.7(13) . . . yes
N1D2 C2D2 N3D1 112.5(9) . . . yes
N1D2 C2D2 N3D2 14.3(8) . . . yes
N1D2 C2D2 C2D1 111(6) . . . yes
N1D2 C2D2 C6D1 117.6(10) . . . yes
N1D2 C2D2 C6D2 123.2(11) . . . yes
N3D1 C2D2 N3D2 107.3(9) . . . yes
N3D1 C2D2 C2D1 136(6) . . . yes
N3D1 C2D2 C6D1 128.8(12) . . . yes
N3D1 C2D2 C6D2 124.3(13) . . . yes
N3D2 C2D2 C2D1 112(6) . . . yes
N3D2 C2D2 C6D1 118.7(11) . . . yes
N3D2 C2D2 C6D2 126.0(12) . . . yes
C2D1 C2D2 C6D1 7(7) . . . no
C2D1 C2D2 C6D2 14(6) . . . no
C6D1 C2D2 C6D2 8.7(9) . . . no
N1D2 C4D2 N3D2 11.7(7) . . . yes
N1D2 C4D2 C4D1 63.3(7) . . . yes
N1D2 C4D2 C5D1 84.9(6) . . . yes
N1D2 C4D2 C5D2 104.8(7) . . . yes
N3D2 C4D2 C4D1 75.0(8) . . . yes
N3D2 C4D2 C5D1 92.5(7) . . . yes
N3D2 C4D2 C5D2 106.9(8) . . . yes
C4D1 C4D2 C5D1 50.9(8) . . . no
C4D1 C4D2 C5D2 85.3(9) . . . no
C5D1 C4D2 C5D2 34.5(4) . . . no
N1D1 C5D2 N3D1 18.0(3) . . . yes
N1D1 C5D2 C4D1 85.0(4) . . . yes
N1D1 C5D2 C5D1 51.6(5) . . . yes
N1D1 C5D2 C4D2 103.7(5) . . . yes
N3D1 C5D2 C4D1 97.1(4) . . . yes
N3D1 C5D2 C5D1 69.3(6) . . . yes
N3D1 C5D2 C4D2 108.1(5) . . . yes
C4D1 C5D2 C5D1 62.3(6) . . . no
C4D1 C5D2 C4D2 31.6(5) . . . no
C5D1 C5D2 C4D2 93.8(7) . . . no
C2D1 C6D2 C6D1 118(5) . . . no
C2D1 C6D2 C2D2 1.7(7) . . . no
C6D1 C6D2 C2D2 120(5) . . . no
O1A C1A O2A 125.6(2) . . . yes
O1A C1A C2A 118.9(2) . . . yes
O2A C1A C2A 115.44(15) . . . yes
N1A C2A C1A 109.31(13) . . . yes
N1A C2A C3A 110.90(17) . . . yes
C1A C2A C3A 110.99(14) . . . no
C2A C3A C4A 113.61(13) . . . no
C3A C4A C5A 112.51(15) . . . no
O3A C5A O4A 123.40(17) . . . yes
O3A C5A C4A 116.8(2) . . . yes
O4A C5A C4A 119.8(2) . . . yes
O1B C1B O2B 125.45(19) . . . yes
O1B C1B C2B 120.28(19) . . . yes
O2B C1B C2B 114.23(15) . . . yes
N1B C2B C1B 110.17(13) . . . yes
N1B C2B C3B 111.01(18) . . . yes
C1B C2B C3B 110.65(14) . . . no
C2B C3B C4B 112.27(19) . . . no
C3B C4B C5B 110.2(2) . . . no
O3B C5B O4B 123.28(18) . . . yes
O3B C5B C4B 117.8(2) . . . yes
O4B C5B C4B 118.92(18) . . . yes
C2C N1C C5C 109.0(2) . . . yes
C2C N3C C4C 108.4(2) . . . yes
N1C C2C N3C 108.5(2) . . . yes
N1C C2C C6C 125.5(3) . . . yes
N3C C2C C6C 126.0(2) . . . yes
N3C C4C C5C 107.6(3) . . . yes
N1C C5C C4C 106.6(2) . . . yes

loop_
_geom_bond_atom_site_label_1
_geom_bond_atom_site_label_2
_geom_bond_distance
_geom_bond_site_symmetry_1
_geom_bond_site_symmetry_2
_geom_bond_publ_flag
N1D1 N3D1 0.617(7) . . yes
N1D1 C2D1 1.347(11) . . yes
N1D1 C5D1 1.378(9) . . yes
N1D1 C2D2 1.241(15) . . yes
N1D1 C5D2 1.752(8) . . yes
N1D2 N3D2 0.331(17) . . yes
N1D2 C2D1 1.337(16) . . yes
N1D2 C4D1 1.369(10) . . yes
N1D2 C2D2 1.271(19) . . yes
N1D2 C4D2 1.528(10) . . yes
N3D1 C2D1 1.470(9) . . yes
N3D1 C5D1 1.368(10) . . yes
N3D1 C2D2 1.348(11) . . yes
N3D1 C5D2 1.369(9) . . yes
N3D2 C2D1 1.407(16) . . yes
N3D2 C4D1 1.401(12) . . yes
N3D2 C2D2 1.337(19) . . yes
N3D2 C4D2 1.381(10) . . yes
C2D1 C6D1 1.457(15) . . no
C2D1 C2D2 0.164(14) . . no
C2D1 C6D2 1.301(16) . . no
O1A C1A 1.241(2) . . yes
C4D1 C5D1 1.347(10) . . no
C4D1 C4D2 0.783(11) . . no
C4D1 C5D2 1.490(9) . . no
O2A C1A 1.258(3) . . yes
C5D1 C5D2 0.964(11) . . no
C5D1 C4D2 1.697(12) . . no
O3A C5A 1.265(3) . . yes
C6D1 C2D2 1.619(16) . . no
C6D1 C6D2 0.28(2) . . no
O4A C5A 1.244(3) . . yes
C2D2 C6D2 1.460(17) . . no
C4D2 C5D2 1.334(11) . . no
N1A C2A 1.494(3) . . yes
C1A C2A 1.543(3) . . no
O1B C1B 1.236(2) . . yes
C2A C3A 1.525(2) . . no
O2B C1B 1.275(3) . . yes
C3A C4A 1.526(3) . . no
O3B C5B 1.266(2) . . yes
C4A C5A 1.520(2) . . no
O4B C5B 1.248(3) . . yes
N1B C2B 1.483(3) . . yes
C1B C2B 1.534(3) . . no
C2B C3B 1.535(2) . . no
C3B C4B 1.528(3) . . no
C4B C5B 1.517(3) . . no
N1C C2C 1.332(3) . . yes
N1C C5C 1.379(4) . . yes
N3C C2C 1.337(4) . . yes
N3C C4C 1.375(3) . . yes
C2C C6C 1.485(5) . . no
C4C C5C 1.356(4) . . no

loop_
_geom_torsion_atom_site_label_1
_geom_torsion_atom_site_label_2
_geom_torsion_atom_site_label_3
_geom_torsion_atom_site_label_4
_geom_torsion
_geom_torsion_site_symmetry_1
_geom_torsion_site_symmetry_2
_geom_torsion_site_symmetry_3
_geom_torsion_site_symmetry_4
_geom_torsion_publ_flag
C2D1 N1D1 N3D1 C5D1 109.6(7) . . . . no
C2D1 N1D1 N3D1 C2D2 4.8(9) . . . . no
C2D1 N1D1 N3D1 C5D2 103.6(9) . . . . no
C5D1 N1D1 N3D1 C2D1 -109.6(7) . . . . no
C5D1 N1D1 N3D1 C2D2 -104.7(9) . . . . no
C5D1 N1D1 N3D1 C5D2 -6.0(7) . . . . no
C2D2 N1D1 N3D1 C2D1 -4.8(9) . . . . no
C2D2 N1D1 N3D1 C5D1 104.7(9) . . . . no
C2D2 N1D1 N3D1 C5D2 98.8(10) . . . . no
C5D2 N1D1 N3D1 C2D1 -103.6(9) . . . . no
C5D2 N1D1 N3D1 C5D1 6.0(7) . . . . no
C5D2 N1D1 N3D1 C2D2 -98.8(10) . . . . no
N3D1 N1D1 C2D1 N1D2 -81.4(13) . . . . no
N3D1 N1D1 C2D1 N3D2 -67.2(13) . . . . no
N3D1 N1D1 C2D1 C6D1 114.3(16) . . . . no
N3D1 N1D1 C2D1 C2D2 -61(12) . . . . no
N3D1 N1D1 C2D1 C6D2 119.7(16) . . . . no
C5D1 N1D1 C2D1 N1D2 -6.5(12) . . . . no
C5D1 N1D1 C2D1 N3D1 74.9(10) . . . . no
C5D1 N1D1 C2D1 N3D2 7.7(13) . . . . no
C5D1 N1D1 C2D1 C6D1 -170.8(13) . . . . no
C5D1 N1D1 C2D1 C2D2 14(12) . . . . no
C5D1 N1D1 C2D1 C6D2 -165.4(12) . . . . no
C2D2 N1D1 C2D1 N1D2 -21(12) . . . . no
C2D2 N1D1 C2D1 N3D1 61(12) . . . . no
C2D2 N1D1 C2D1 N3D2 -7(12) . . . . no
C2D2 N1D1 C2D1 C6D1 175(13) . . . . no
C2D2 N1D1 C2D1 C6D2 -180(13) . . . . no
C5D2 N1D1 C2D1 N1D2 -39.0(11) . . . . no
C5D2 N1D1 C2D1 N3D1 42.3(8) . . . . no
C5D2 N1D1 C2D1 N3D2 -24.9(11) . . . . no
C5D2 N1D1 C2D1 C6D1 156.6(14) . . . . no
C5D2 N1D1 C2D1 C2D2 -18(12) . . . . no
C5D2 N1D1 C2D1 C6D2 162.0(13) . . . . no
N3D1 N1D1 C5D1 C4D1 86.9(10) . . . . no
N3D1 N1D1 C5D1 C4D2 59.2(9) . . . . no
N3D1 N1D1 C5D1 C5D2 7.5(9) . . . . no
C2D1 N1D1 C5D1 N3D1 -83.9(10) . . . . no
C2D1 N1D1 C5D1 C4D1 3.0(10) . . . . no
C2D1 N1D1 C5D1 C4D2 -24.8(9) . . . . no
C2D1 N1D1 C5D1 C5D2 -76.5(9) . . . . no
C2D2 N1D1 C5D1 N3D1 -82.5(13) . . . . no
C2D2 N1D1 C5D1 C4D1 4.4(13) . . . . no
C2D2 N1D1 C5D1 C4D2 -23.4(12) . . . . no
C2D2 N1D1 C5D1 C5D2 -75.1(12) . . . . no
C5D2 N1D1 C5D1 N3D1 -7.5(9) . . . . no
C5D2 N1D1 C5D1 C4D1 79.4(8) . . . . no
C5D2 N1D1 C5D1 C4D2 51.7(6) . . . . no
N3D1 N1D1 C2D2 N1D2 -84.7(18) . . . . no
N3D1 N1D1 C2D2 N3D2 -68.4(19) . . . . no
N3D1 N1D1 C2D2 C2D1 119(12) . . . . no
N3D1 N1D1 C2D2 C6D1 114.8(19) . . . . no
N3D1 N1D1 C2D2 C6D2 119.5(18) . . . . no
C2D1 N1D1 C2D2 N1D2 156(14) . . . . no
C2D1 N1D1 C2D2 N3D1 -119(12) . . . . no
C2D1 N1D1 C2D2 N3D2 173(14) . . . . no
C2D1 N1D1 C2D2 C6D1 -4(11) . . . . no
C2D1 N1D1 C2D2 C6D2 0(11) . . . . no
C5D1 N1D1 C2D2 N1D2 -10.0(19) . . . . no
C5D1 N1D1 C2D2 N3D1 74.7(9) . . . . no
C5D1 N1D1 C2D2 N3D2 6(2) . . . . no
C5D1 N1D1 C2D2 C2D1 -166(12) . . . . no
C5D1 N1D1 C2D2 C6D1 -170.5(15) . . . . no
C5D1 N1D1 C2D2 C6D2 -165.8(14) . . . . no
C5D2 N1D1 C2D2 N1D2 -42.0(17) . . . . no
C5D2 N1D1 C2D2 N3D1 42.7(8) . . . . no
C5D2 N1D1 C2D2 N3D2 -25.7(18) . . . . no
C5D2 N1D1 C2D2 C2D1 162(12) . . . . no
C5D2 N1D1 C2D2 C6D1 157.5(16) . . . . no
C5D2 N1D1 C2D2 C6D2 162.2(15) . . . . no
N3D1 N1D1 C5D2 C4D1 132.3(11) . . . . no
N3D1 N1D1 C5D2 C5D1 -169.4(13) . . . . no
N3D1 N1D1 C5D2 C4D2 106.7(11) . . . . no
C2D1 N1D1 C5D2 N3D1 -79.2(12) . . . . no
C2D1 N1D1 C5D2 C4D1 53.1(8) . . . . no
C2D1 N1D1 C5D2 C5D1 111.4(9) . . . . no
C2D1 N1D1 C5D2 C4D2 27.5(9) . . . . no
C5D1 N1D1 C5D2 N3D1 169.4(13) . . . . no
C5D1 N1D1 C5D2 C4D1 -58.3(6) . . . . no
C5D1 N1D1 C5D2 C4D2 -83.9(7) . . . . no
C2D2 N1D1 C5D2 N3D1 -81.0(14) . . . . no
C2D2 N1D1 C5D2 C4D1 51.3(11) . . . . no
C2D2 N1D1 C5D2 C5D1 109.7(12) . . . . no
C2D2 N1D1 C5D2 C4D2 25.7(12) . . . . no
C2D1 N1D2 N3D2 C4D1 -109.8(9) . . . . no
C2D1 N1D2 N3D2 C2D2 -6.5(7) . . . . no
C2D1 N1D2 N3D2 C4D2 -110.3(16) . . . . no
C4D1 N1D2 N3D2 C2D1 109.8(9) . . . . no
C4D1 N1D2 N3D2 C2D2 103.3(10) . . . . no
C4D1 N1D2 N3D2 C4D2 -0.5(18) . . . . no
C2D2 N1D2 N3D2 C2D1 6.5(7) . . . . no
C2D2 N1D2 N3D2 C4D1 -103.3(10) . . . . no
C2D2 N1D2 N3D2 C4D2 -103.8(17) . . . . no
C4D2 N1D2 N3D2 C2D1 110.3(16) . . . . no
C4D2 N1D2 N3D2 C4D1 0.5(18) . . . . no
C4D2 N1D2 N3D2 C2D2 103.8(17) . . . . no
N3D2 N1D2 C2D1 N1D1 98(2) . . . . no
N3D2 N1D2 C2D1 N3D1 73(2) . . . . no
N3D2 N1D2 C2D1 C6D1 -97(2) . . . . no
N3D2 N1D2 C2D1 C2D2 81(11) . . . . no
N3D2 N1D2 C2D1 C6D2 -107(3) . . . . no
C4D1 N1D2 C2D1 N1D1 7.6(14) . . . . no
C4D1 N1D2 C2D1 N3D1 -17.5(13) . . . . no
C4D1 N1D2 C2D1 N3D2 -90(2) . . . . no
C4D1 N1D2 C2D1 C6D1 172.2(13) . . . . no
C4D1 N1D2 C2D1 C2D2 -9(11) . . . . no
C4D1 N1D2 C2D1 C6D2 162.5(16) . . . . no
C2D2 N1D2 C2D1 N1D1 17(11) . . . . no
C2D2 N1D2 C2D1 N3D1 -8(11) . . . . no
C2D2 N1D2 C2D1 N3D2 -81(11) . . . . no
C2D2 N1D2 C2D1 C6D1 -179(12) . . . . no
C2D2 N1D2 C2D1 C6D2 172(12) . . . . no
C4D2 N1D2 C2D1 N1D1 40.3(14) . . . . no
C4D2 N1D2 C2D1 N3D1 15.3(13) . . . . no
C4D2 N1D2 C2D1 N3D2 -57.7(19) . . . . no
C4D2 N1D2 C2D1 C6D1 -155.0(13) . . . . no
C4D2 N1D2 C2D1 C2D2 24(11) . . . . no
C4D2 N1D2 C2D1 C6D2 -164.8(16) . . . . no
N3D2 N1D2 C4D1 C5D1 -101(3) . . . . no
N3D2 N1D2 C4D1 C4D2 1(3) . . . . no
N3D2 N1D2 C4D1 C5D2 -60(3) . . . . no
C2D1 N1D2 C4D1 N3D2 95(3) . . . . no
C2D1 N1D2 C4D1 C5D1 -5.8(13) . . . . no
C2D1 N1D2 C4D1 C4D2 95.9(13) . . . . no
C2D1 N1D2 C4D1 C5D2 35.1(12) . . . . no
C2D2 N1D2 C4D1 N3D2 94(3) . . . . no
C2D2 N1D2 C4D1 C5D1 -6.9(15) . . . . no
C2D2 N1D2 C4D1 C4D2 94.8(15) . . . . no
C2D2 N1D2 C4D1 C5D2 34.0(14) . . . . no
C4D2 N1D2 C4D1 N3D2 -1(3) . . . . no
C4D2 N1D2 C4D1 C5D1 -101.7(11) . . . . no
C4D2 N1D2 C4D1 C5D2 -60.8(9) . . . . no
N3D2 N1D2 C2D2 N1D1 101(3) . . . . no
N3D2 N1D2 C2D2 N3D1 71(3) . . . . no
N3D2 N1D2 C2D2 C2D1 -99(11) . . . . no
N3D2 N1D2 C2D2 C6D1 -98(3) . . . . no
N3D2 N1D2 C2D2 C6D2 -106(3) . . . . no
C2D1 N1D2 C2D2 N1D1 -160(12) . . . . no
C2D1 N1D2 C2D2 N3D1 171(12) . . . . no
C2D1 N1D2 C2D2 N3D2 99(11) . . . . no
C2D1 N1D2 C2D2 C6D1 1(10) . . . . no
C2D1 N1D2 C2D2 C6D2 -7(9) . . . . no
C4D1 N1D2 C2D2 N1D1 11(2) . . . . no
C4D1 N1D2 C2D2 N3D1 -18(2) . . . . no
C4D1 N1D2 C2D2 N3D2 -90(2) . . . . no
C4D1 N1D2 C2D2 C2D1 171(11) . . . . no
C4D1 N1D2 C2D2 C6D1 172.3(15) . . . . no
C4D1 N1D2 C2D2 C6D2 164.4(18) . . . . no
C4D2 N1D2 C2D2 N1D1 43(2) . . . . no
C4D2 N1D2 C2D2 N3D1 13(2) . . . . no
C4D2 N1D2 C2D2 N3D2 -57.9(19) . . . . no
C4D2 N1D2 C2D2 C2D1 -157(11) . . . . no
C4D2 N1D2 C2D2 C6D1 -156.1(14) . . . . no
C4D2 N1D2 C2D2 C6D2 -163.9(18) . . . . no
N3D2 N1D2 C4D2 C4D1 -179(3) . . . . no
N3D2 N1D2 C4D2 C5D1 -131(3) . . . . no
N3D2 N1D2 C4D2 C5D2 -102(3) . . . . no
C2D1 N1D2 C4D2 N3D2 84(3) . . . . no
C2D1 N1D2 C4D2 C4D1 -95.6(13) . . . . no
C2D1 N1D2 C4D2 C5D1 -47.2(11) . . . . no
C2D1 N1D2 C4D2 C5D2 -18.7(12) . . . . no
C4D1 N1D2 C4D2 N3D2 179(3) . . . . no
C4D1 N1D2 C4D2 C5D1 48.4(8) . . . . no
C4D1 N1D2 C4D2 C5D2 76.9(9) . . . . no
C2D2 N1D2 C4D2 N3D2 86(3) . . . . no
C2D2 N1D2 C4D2 C4D1 -92.9(15) . . . . no
C2D2 N1D2 C4D2 C5D1 -44.5(13) . . . . no
C2D2 N1D2 C4D2 C5D2 -16.0(14) . . . . no
N1D1 N3D1 C2D1 N1D2 104.9(14) . . . . no
N1D1 N3D1 C2D1 N3D2 117.9(13) . . . . no
N1D1 N3D1 C2D1 C6D1 -85.9(18) . . . . no
N1D1 N3D1 C2D1 C2D2 94(15) . . . . no
N1D1 N3D1 C2D1 C6D2 -75.1(18) . . . . no
C5D1 N3D1 C2D1 N1D1 -70.7(9) . . . . no
C5D1 N3D1 C2D1 N1D2 34.2(12) . . . . no
C5D1 N3D1 C2D1 N3D2 47.3(11) . . . . no
C5D1 N3D1 C2D1 C6D1 -156.6(16) . . . . no
C5D1 N3D1 C2D1 C2D2 23(15) . . . . no
C5D1 N3D1 C2D1 C6D2 -145.8(16) . . . . no
C2D2 N3D1 C2D1 N1D1 -94(15) . . . . no
C2D2 N3D1 C2D1 N1D2 11(15) . . . . no
C2D2 N3D1 C2D1 N3D2 25(15) . . . . no
C2D2 N3D1 C2D1 C6D1 -179(16) . . . . no
C2D2 N3D1 C2D1 C6D2 -169(16) . . . . no
C5D2 N3D1 C2D1 N1D1 -112.8(11) . . . . no
C5D2 N3D1 C2D1 N1D2 -7.9(13) . . . . no
C5D2 N3D1 C2D1 N3D2 5.2(12) . . . . no
C5D2 N3D1 C2D1 C6D1 161.3(15) . . . . no
C5D2 N3D1 C2D1 C2D2 -19(15) . . . . no
C5D2 N3D1 C2D1 C6D2 172.1(14) . . . . no
N1D1 N3D1 C5D1 C4D1 -100.6(9) . . . . no
N1D1 N3D1 C5D1 C4D2 -123.8(8) . . . . no
N1D1 N3D1 C5D1 C5D2 -172.1(10) . . . . no
C2D1 N3D1 C5D1 N1D1 62.1(9) . . . . no
C2D1 N3D1 C5D1 C4D1 -38.4(8) . . . . no
C2D1 N3D1 C5D1 C4D2 -61.7(7) . . . . no
C2D1 N3D1 C5D1 C5D2 -109.9(8) . . . . no
C2D2 N3D1 C5D1 N1D1 63.9(11) . . . . no
C2D2 N3D1 C5D1 C4D1 -36.7(10) . . . . no
C2D2 N3D1 C5D1 C4D2 -59.9(10) . . . . no
C2D2 N3D1 C5D1 C5D2 -108.2(10) . . . . no
C5D2 N3D1 C5D1 N1D1 172.1(10) . . . . no
C5D2 N3D1 C5D1 C4D1 71.5(7) . . . . no
C5D2 N3D1 C5D1 C4D2 48.3(5) . . . . no
N1D1 N3D1 C2D2 N1D2 108(2) . . . . no
N1D1 N3D1 C2D2 N3D2 122.3(19) . . . . no
N1D1 N3D1 C2D2 C2D1 -85(15) . . . . no
N1D1 N3D1 C2D2 C6D1 -84(2) . . . . no
N1D1 N3D1 C2D2 C6D2 -75(2) . . . . no
C2D1 N3D1 C2D2 N1D1 85(15) . . . . no
C2D1 N3D1 C2D2 N1D2 -167(16) . . . . no
C2D1 N3D1 C2D2 N3D2 -153(16) . . . . no
C2D1 N3D1 C2D2 C6D1 1(14) . . . . no
C2D1 N3D1 C2D2 C6D2 10(14) . . . . no
C5D1 N3D1 C2D2 N1D1 -72.9(9) . . . . no
C5D1 N3D1 C2D2 N1D2 35.2(18) . . . . no
C5D1 N3D1 C2D2 N3D2 49.4(17) . . . . no
C5D1 N3D1 C2D2 C2D1 -158(15) . . . . no
C5D1 N3D1 C2D2 C6D1 -157.0(19) . . . . no
C5D1 N3D1 C2D2 C6D2 -147.7(19) . . . . no
C5D2 N3D1 C2D2 N1D1 -114.2(11) . . . . no
C5D2 N3D1 C2D2 N1D2 -6(2) . . . . no
C5D2 N3D1 C2D2 N3D2 8.2(19) . . . . no
C5D2 N3D1 C2D2 C2D1 161(15) . . . . no
C5D2 N3D1 C2D2 C6D1 161.8(17) . . . . no
C5D2 N3D1 C2D2 C6D2 171.1(17) . . . . no
N1D1 N3D1 C5D2 C4D1 -48.0(11) . . . . no
N1D1 N3D1 C5D2 C5D1 8.9(11) . . . . no
N1D1 N3D1 C5D2 C4D2 -78.3(11) . . . . no
C2D1 N3D1 C5D2 N1D1 74.5(12) . . . . no
C2D1 N3D1 C5D2 C4D1 26.5(9) . . . . no
C2D1 N3D1 C5D2 C5D1 83.3(9) . . . . no
C2D1 N3D1 C5D2 C4D2 -3.9(10) . . . . no
C5D1 N3D1 C5D2 N1D1 -8.9(11) . . . . no
C5D1 N3D1 C5D2 C4D1 -56.8(6) . . . . no
C5D1 N3D1 C5D2 C4D2 -87.2(7) . . . . no
C2D2 N3D1 C5D2 N1D1 72.9(14) . . . . no
C2D2 N3D1 C5D2 C4D1 25.0(12) . . . . no
C2D2 N3D1 C5D2 C5D1 81.8(12) . . . . no
C2D2 N3D1 C5D2 C4D2 -5.4(13) . . . . no
N1D2 N3D2 C2D1 N1D1 -86(2) . . . . no
N1D2 N3D2 C2D1 N3D1 -109(2) . . . . no
N1D2 N3D2 C2D1 C6D1 92(3) . . . . no
N1D2 N3D2 C2D1 C2D2 -92(11) . . . . no
N1D2 N3D2 C2D1 C6D2 85(3) . . . . no
C4D1 N3D2 C2D1 N1D1 -14.8(13) . . . . no
C4D1 N3D2 C2D1 N1D2 72(2) . . . . no
C4D1 N3D2 C2D1 N3D1 -37.8(11) . . . . no
C4D1 N3D2 C2D1 C6D1 163.7(13) . . . . no
C4D1 N3D2 C2D1 C2D2 -20(11) . . . . no
C4D1 N3D2 C2D1 C6D2 156.7(17) . . . . no
C2D2 N3D2 C2D1 N1D1 5(11) . . . . no
C2D2 N3D2 C2D1 N1D2 92(11) . . . . no
C2D2 N3D2 C2D1 N3D1 -18(11) . . . . no
C2D2 N3D2 C2D1 C6D1 -176(12) . . . . no
C2D2 N3D2 C2D1 C6D2 177(12) . . . . no
C4D2 N3D2 C2D1 N1D1 18.1(16) . . . . no
C4D2 N3D2 C2D1 N1D2 104(3) . . . . no
C4D2 N3D2 C2D1 N3D1 -4.9(14) . . . . no
C4D2 N3D2 C2D1 C6D1 -163.4(13) . . . . no
C4D2 N3D2 C2D1 C2D2 13(11) . . . . no
C4D2 N3D2 C2D1 C6D2 -170.4(16) . . . . no
N1D2 N3D2 C4D1 C5D1 84(3) . . . . no
N1D2 N3D2 C4D1 C4D2 -179(3) . . . . no
N1D2 N3D2 C4D1 C5D2 122(3) . . . . no
C2D1 N3D2 C4D1 N1D2 -67(3) . . . . no
C2D1 N3D2 C4D1 C5D1 16.8(11) . . . . no
C2D1 N3D2 C4D1 C4D2 114.1(12) . . . . no
C2D1 N3D2 C4D1 C5D2 55.7(10) . . . . no
C2D2 N3D2 C4D1 N1D2 -69(3) . . . . no
C2D2 N3D2 C4D1 C5D1 14.6(13) . . . . no
C2D2 N3D2 C4D1 C4D2 112.0(13) . . . . no
C2D2 N3D2 C4D1 C5D2 53.6(11) . . . . no
C4D2 N3D2 C4D1 N1D2 179(3) . . . . no
C4D2 N3D2 C4D1 C5D1 -97.3(11) . . . . no
C4D2 N3D2 C4D1 C5D2 -58.4(9) . . . . no
N1D2 N3D2 C2D2 N1D1 -87(3) . . . . no
N1D2 N3D2 C2D2 N3D1 -114(3) . . . . no
N1D2 N3D2 C2D2 C2D1 86(11) . . . . no
N1D2 N3D2 C2D2 C6D1 90(3) . . . . no
N1D2 N3D2 C2D2 C6D2 84(3) . . . . no
C2D1 N3D2 C2D2 N1D1 -174(12) . . . . no
C2D1 N3D2 C2D2 N1D2 -86(11) . . . . no
C2D1 N3D2 C2D2 N3D1 160(12) . . . . no
C2D1 N3D2 C2D2 C6D1 3(10) . . . . no
C2D1 N3D2 C2D2 C6D2 -3(9) . . . . no
C4D1 N3D2 C2D2 N1D1 -13(2) . . . . no
C4D1 N3D2 C2D2 N1D2 74(2) . . . . no
C4D1 N3D2 C2D2 N3D1 -39.8(17) . . . . no
C4D1 N3D2 C2D2 C2D1 160(11) . . . . no
C4D1 N3D2 C2D2 C6D1 163.5(15) . . . . no
C4D1 N3D2 C2D2 C6D2 157.7(19) . . . . no
C4D2 N3D2 C2D2 N1D1 19(2) . . . . no
C4D2 N3D2 C2D2 N1D2 106(2) . . . . no
C4D2 N3D2 C2D2 N3D1 -8(2) . . . . no
C4D2 N3D2 C2D2 C2D1 -168(11) . . . . no
C4D2 N3D2 C2D2 C6D1 -164.6(14) . . . . no
C4D2 N3D2 C2D2 C6D2 -170.3(18) . . . . no
N1D2 N3D2 C4D2 C4D1 1(3) . . . . no
N1D2 N3D2 C4D2 C5D1 49(3) . . . . no
N1D2 N3D2 C4D2 C5D2 81(3) . . . . no
C2D1 N3D2 C4D2 N1D2 -78(3) . . . . no
C2D1 N3D2 C4D2 C4D1 -77.2(14) . . . . no
C2D1 N3D2 C4D2 C5D1 -28.9(12) . . . . no
C2D1 N3D2 C4D2 C5D2 3.0(14) . . . . no
C4D1 N3D2 C4D2 N1D2 -1(3) . . . . no
C4D1 N3D2 C4D2 C5D1 48.3(8) . . . . no
C4D1 N3D2 C4D2 C5D2 80.2(9) . . . . no
C2D2 N3D2 C4D2 N1D2 -77(3) . . . . no
C2D2 N3D2 C4D2 C4D1 -75.8(15) . . . . no
C2D2 N3D2 C4D2 C5D1 -27.5(14) . . . . no
C2D2 N3D2 C4D2 C5D2 4.5(15) . . . . no
N1D1 C2D1 C6D1 C2D2 -28.00 . . . . no
N1D1 C2D1 C6D1 C6D2 30(6) . . . . no
N1D2 C2D1 C6D1 C2D2 170.00 . . . . no
N1D2 C2D1 C6D1 C6D2 -132(6) . . . . no
N3D1 C2D1 C6D1 C2D2 3.00 . . . . no
N3D1 C2D1 C6D1 C6D2 61(6) . . . . no
N3D2 C2D1 C6D1 C2D2 153.00 . . . . no
N3D2 C2D1 C6D1 C6D2 -149(5) . . . . no
C6D2 C2D1 C6D1 C2D2 -58.00 . . . . no
N1D1 C2D1 C2D2 N1D2 -158(13) . . . . no
N1D1 C2D1 C2D2 N3D1 35(5) . . . . no
N1D1 C2D1 C2D2 N3D2 -173(13) . . . . no
N1D1 C2D1 C2D2 C6D1 32.00 . . . . no
N1D1 C2D1 C2D2 C6D2 -1.00 . . . . no
N1D2 C2D1 C2D2 N1D1 158(13) . . . . no
N1D2 C2D1 C2D2 N3D1 -167(16) . . . . no
N1D2 C2D1 C2D2 N3D2 -15.3(12) . . . . no
N1D2 C2D1 C2D2 C6D1 -171.00 . . . . no
N1D2 C2D1 C2D2 C6D2 156.00 . . . . no
N3D1 C2D1 C2D2 N1D1 -35(5) . . . . no
N3D1 C2D1 C2D2 N1D2 167(16) . . . . no
N3D1 C2D1 C2D2 N3D2 152(16) . . . . no
N3D1 C2D1 C2D2 C6D1 -3.00 . . . . no
N3D1 C2D1 C2D2 C6D2 -36.00 . . . . no
N3D2 C2D1 C2D2 N1D1 173(13) . . . . no
N3D2 C2D1 C2D2 N1D2 15.3(12) . . . . no
N3D2 C2D1 C2D2 N3D1 -152(16) . . . . no
N3D2 C2D1 C2D2 C6D1 -156.00 . . . . no
N3D2 C2D1 C2D2 C6D2 172.00 . . . . no
N1D1 C2D1 C6D2 C6D1 -153(5) . . . . no
N1D1 C2D1 C6D2 C2D2 1.00 . . . . no
N1D2 C2D1 C6D2 C6D1 54(6) . . . . no
N1D2 C2D1 C6D2 C2D2 -152.00 . . . . no
N3D1 C2D1 C6D2 C6D1 -126(5) . . . . no
N3D1 C2D1 C6D2 C2D2 28.00 . . . . no
N3D2 C2D1 C6D2 C6D1 36(6) . . . . no
N3D2 C2D1 C6D2 C2D2 -170.00 . . . . no
C6D1 C2D1 C6D2 C2D2 155.00 . . . . no
N1D2 C4D1 C5D1 N1D1 1.7(10) . . . . no
N1D2 C4D1 C5D1 N3D1 28.5(9) . . . . no
N1D2 C4D1 C5D1 C4D2 89.4(11) . . . . no
N1D2 C4D1 C5D1 C5D2 93.5(8) . . . . no
N3D2 C4D1 C5D1 N1D1 -12.6(10) . . . . no
N3D2 C4D1 C5D1 N3D1 14.3(9) . . . . no
N3D2 C4D1 C5D1 C4D2 75.2(10) . . . . no
N3D2 C4D1 C5D1 C5D2 79.3(8) . . . . no
C4D2 C4D1 C5D1 N1D1 -87.8(9) . . . . no
C4D2 C4D1 C5D1 N3D1 -61.0(8) . . . . no
C4D2 C4D1 C5D1 C5D2 4.1(8) . . . . no
C5D2 C4D1 C5D1 N1D1 -91.8(8) . . . . no
C5D2 C4D1 C5D1 N3D1 -65.0(6) . . . . no
C5D2 C4D1 C5D1 C4D2 -4.1(8) . . . . no
N1D2 C4D1 C4D2 N3D2 -0.2(7) . . . . no
N1D2 C4D1 C4D2 C5D1 -106.2(8) . . . . no
N1D2 C4D1 C4D2 C5D2 -109.1(7) . . . . no
N3D2 C4D1 C4D2 N1D2 0.2(7) . . . . no
N3D2 C4D1 C4D2 C5D1 -106.0(7) . . . . no
N3D2 C4D1 C4D2 C5D2 -108.9(7) . . . . no
C5D1 C4D1 C4D2 N1D2 106.2(8) . . . . no
C5D1 C4D1 C4D2 N3D2 106.0(7) . . . . no
C5D1 C4D1 C4D2 C5D2 -2.9(6) . . . . no
C5D2 C4D1 C4D2 N1D2 109.1(7) . . . . no
C5D2 C4D1 C4D2 N3D2 108.9(7) . . . . no
C5D2 C4D1 C4D2 C5D1 2.9(6) . . . . no
N1D2 C4D1 C5D2 N1D1 -49.3(7) . . . . no
N1D2 C4D1 C5D2 N3D1 -36.0(8) . . . . no
N1D2 C4D1 C5D2 C5D1 -98.2(8) . . . . no
N1D2 C4D1 C5D2 C4D2 77.4(10) . . . . no
N3D2 C4D1 C5D2 N1D1 -61.2(6) . . . . no
N3D2 C4D1 C5D2 N3D1 -47.9(8) . . . . no
N3D2 C4D1 C5D2 C5D1 -110.1(8) . . . . no
N3D2 C4D1 C5D2 C4D2 65.5(9) . . . . no
C5D1 C4D1 C5D2 N1D1 48.9(5) . . . . no
C5D1 C4D1 C5D2 N3D1 62.2(6) . . . . no
C5D1 C4D1 C5D2 C4D2 175.6(9) . . . . no
C4D2 C4D1 C5D2 N1D1 -126.7(8) . . . . no
C4D2 C4D1 C5D2 N3D1 -113.4(8) . . . . no
C4D2 C4D1 C5D2 C5D1 -175.6(9) . . . . no
N1D1 C5D1 C4D2 N1D2 40.6(7) . . . . no
N1D1 C5D1 C4D2 N3D2 31.7(8) . . . . no
N1D1 C5D1 C4D2 C4D1 100.0(8) . . . . no
N1D1 C5D1 C4D2 C5D2 -85.1(8) . . . . no
N3D1 C5D1 C4D2 N1D2 62.6(6) . . . . no
N3D1 C5D1 C4D2 N3D2 53.8(7) . . . . no
N3D1 C5D1 C4D2 C4D1 122.1(8) . . . . no
N3D1 C5D1 C4D2 C5D2 -63.0(6) . . . . no
C4D1 C5D1 C4D2 N1D2 -59.5(8) . . . . no
C4D1 C5D1 C4D2 N3D2 -68.4(9) . . . . no
C4D1 C5D1 C4D2 C5D2 174.9(11) . . . . no
C5D2 C5D1 C4D2 N1D2 125.6(8) . . . . no
C5D2 C5D1 C4D2 N3D2 116.7(9) . . . . no
C5D2 C5D1 C4D2 C4D1 -174.9(11) . . . . no
N1D1 C5D1 C5D2 N3D1 -3.5(4) . . . . no
N1D1 C5D1 C5D2 C4D1 106.8(5) . . . . no
N1D1 C5D1 C5D2 C4D2 104.5(6) . . . . no
N3D1 C5D1 C5D2 N1D1 3.5(4) . . . . no
N3D1 C5D1 C5D2 C4D1 110.3(5) . . . . no
N3D1 C5D1 C5D2 C4D2 108.0(5) . . . . no
C4D1 C5D1 C5D2 N1D1 -106.8(5) . . . . no
C4D1 C5D1 C5D2 N3D1 -110.3(5) . . . . no
C4D1 C5D1 C5D2 C4D2 -2.3(5) . . . . no
C4D2 C5D1 C5D2 N1D1 -104.5(6) . . . . no
C4D2 C5D1 C5D2 N3D1 -108.0(5) . . . . no
C4D2 C5D1 C5D2 C4D1 2.3(5) . . . . no
C2D1 C6D1 C2D2 N1D1 151.00 . . . . no
C2D1 C6D1 C2D2 N1D2 -10.00 . . . . no
C2D1 C6D1 C2D2 N3D1 -177.00 . . . . no
C2D1 C6D1 C2D2 N3D2 -26.00 . . . . no
C2D1 C6D1 C2D2 C6D2 122.00 . . . . no
C6D2 C6D1 C2D2 N1D1 29(6) . . . . no
C6D2 C6D1 C2D2 N1D2 -131(6) . . . . no
C6D2 C6D1 C2D2 N3D1 61(6) . . . . no
C6D2 C6D1 C2D2 N3D2 -148(6) . . . . no
C6D2 C6D1 C2D2 C2D1 -122.00 . . . . no
C2D1 C6D1 C6D2 C2D2 -0.9(10) . . . . no
C2D2 C6D1 C6D2 C2D1 0.9(10) . . . . no
N1D1 C2D2 C6D2 C2D1 -179.00 . . . . no
N1D1 C2D2 C6D2 C6D1 -153(5) . . . . no
N1D2 C2D2 C6D2 C2D1 27.00 . . . . no
N1D2 C2D2 C6D2 C6D1 53(6) . . . . no
N3D1 C2D2 C6D2 C2D1 -150.00 . . . . no
N3D1 C2D2 C6D2 C6D1 -124(6) . . . . no
N3D2 C2D2 C6D2 C2D1 10.00 . . . . no
N3D2 C2D2 C6D2 C6D1 36(6) . . . . no
C2D1 C2D2 C6D2 C6D1 26.00 . . . . no
C6D1 C2D2 C6D2 C2D1 -26.00 . . . . no
N1D2 C4D2 C5D2 N1D1 -5.5(8) . . . . no
N1D2 C4D2 C5D2 N3D1 12.6(9) . . . . no
N1D2 C4D2 C5D2 C4D1 -60.8(8) . . . . no
N1D2 C4D2 C5D2 C5D1 -56.9(8) . . . . no
N3D2 C4D2 C5D2 N1D1 -17.5(8) . . . . no
N3D2 C4D2 C5D2 N3D1 0.6(9) . . . . no
N3D2 C4D2 C5D2 C4D1 -72.8(9) . . . . no
N3D2 C4D2 C5D2 C5D1 -68.9(9) . . . . no
C4D1 C4D2 C5D2 N1D1 55.3(8) . . . . no
C4D1 C4D2 C5D2 N3D1 73.4(8) . . . . no
C4D1 C4D2 C5D2 C5D1 4.0(8) . . . . no
C5D1 C4D2 C5D2 N1D1 51.4(5) . . . . no
C5D1 C4D2 C5D2 N3D1 69.5(6) . . . . no
C5D1 C4D2 C5D2 C4D1 -4.0(8) . . . . no
O1A C1A C2A N1A -18.1(2) . . . . no
O1A C1A C2A C3A 104.53(19) . . . . no
O2A C1A C2A N1A 164.66(18) . . . . no
O2A C1A C2A C3A -72.7(2) . . . . no
N1A C2A C3A C4A 62.2(2) . . . . no
C1A C2A C3A C4A -59.6(3) . . . . no
C2A C3A C4A C5A 178.4(2) . . . . no
C3A C4A C5A O3A -113.2(3) . . . . no
C3A C4A C5A O4A 67.0(4) . . . . no
O1B C1B C2B N1B -19.9(2) . . . . no
O1B C1B C2B C3B 103.3(2) . . . . no
O2B C1B C2B N1B 162.45(15) . . . . no
O2B C1B C2B C3B -74.4(2) . . . . no
N1B C2B C3B C4B -155.08(16) . . . . no
C1B C2B C3B C4B 82.27(19) . . . . no
C2B C3B C4B C5B 178.11(16) . . . . no
C3B C4B C5B O3B 110.2(2) . . . . no
C3B C4B C5B O4B -67.8(2) . . . . no
C5C N1C C2C N3C 0.3(3) . . . . no
C5C N1C C2C C6C -178.1(3) . . . . no
C2C N1C C5C C4C -0.6(3) . . . . no
C4C N3C C2C N1C 0.2(3) . . . . no
C4C N3C C2C C6C 178.5(3) . . . . no
C2C N3C C4C C5C -0.5(3) . . . . no
N3C C4C C5C N1C 0.6(3) . . . . no
